data_1008521
loop_
_publ_author_name
'Eisenmann, B'
'Klein, J'

_publ_section_title
;
SiS~2~-isostrukturelle Anionen (SiP~2~^2-^),(GeAs~2~^2-^) und
(SnAs~2~^2-^) in Alkaliverbindungen
;
_journal_coden_ASTM JCOMAH
_journal_name_full 'Journal of the Less-Common Metals'
_journal_page_first 109
_journal_page_last 117
_journal_paper_doi 10.1016/0022-5088(91)90355-8
_journal_volume 175
_journal_year 1991
_chemical_formula_structural 'Rb2 (Sn As2)'
_chemical_formula_sum 'As2 Rb2 Sn'
_chemical_name_systematic 'Dirubidium catena-diarsenidostannate'
_space_group_IT_number 72
_symmetry_cell_setting orthorhombic
_symmetry_Int_Tables_number 72
_symmetry_space_group_name_Hall '-I 2 2c'
_symmetry_space_group_name_H-M 'I b a m'
_cell_angle_alpha 90
_cell_angle_beta 90
_cell_angle_gamma 90
_cell_formula_units_Z 4
_cell_length_a 13.974(4)
_cell_length_b 7.454(3)
_cell_length_c 6.942(3)
_cell_volume 723.1
_refine_ls_R_factor_all 0.078
_cod_database_code 1008521

loop_
_symmetry_equiv_pos_as_xyz
x,y,z
-x,-y,z
-x,y,1/2-z
x,-y,1/2-z
-x,-y,-z
x,y,-z
x,-y,1/2+z
-x,y,1/2+z
1/2+x,1/2+y,1/2+z
1/2-x,1/2-y,1/2+z
1/2-x,1/2+y,-z
1/2+x,1/2-y,-z
1/2-x,1/2-y,1/2-z
1/2+x,1/2+y,1/2-z
1/2+x,1/2-y,z
1/2-x,1/2+y,z

loop_
_atom_site_aniso_label
_atom_site_aniso_U_11
_atom_site_aniso_U_12
_atom_site_aniso_U_13
_atom_site_aniso_U_22
_atom_site_aniso_U_23
_atom_site_aniso_U_33
Rb1 0.0213(13) 0.0040(11) 0. 0.0183(12) 0. 0.0290(15)
Sn1 0.0059(8) 0. 0. 0.0041(8) 0. 0.0036(9)
As1 0.0128(11) 0.0094(10) 0. 0.0153(12) 0. 0.0077(11)

loop_
_atom_site_label
_atom_site_type_symbol
_atom_site_symmetry_multiplicity
_atom_site_Wyckoff_symbol
_atom_site_fract_x
_atom_site_fract_y
_atom_site_fract_z
_atom_site_occupancy
_atom_site_attached_hydrogens
_atom_site_calc_flag
Rb1 Rb1+ 8 j 0.3542(2) 0.3417(4) 0. 1. 0 d
Sn1 Sn4+ 4 b 0.5 0. 0.25 1. 0 d
As1 As3- 8 j 0.1027(2) 0.3189(4) 0. 1. 0 d

loop_
_atom_type_symbol
_atom_type_oxidation_number
Rb1+ 1.000
Sn4+ 4.000
As3- -3.000
